data_7135228
loop_
_publ_author_name
'Li, Wenkai'
'Fu, Liling'
'Xu, Yongqiang'
'Zhou, Yuhan'
'Qu, Jingping'
'Wang, Baomin'

_publ_section_title
;
 Atroposelective synthesis of isoquinolinone bearing two distinct
 C&#x2212;N axes via cobalt-catalyzed enantioselective C&#x2212;H
 activation/annulation
;
_journal_name_full 'Chemical Communications'
_journal_paper_doi 10.1039/D5CC05883J
_journal_year 2025
_chemical_formula_moiety 'C23 H21 N O4 S'
_chemical_formula_sum 'C23 H21 N O4 S'
_chemical_formula_weight 407.47
_chemical_name_systematic 4
_space_group_crystal_system monoclinic
_space_group_IT_number 14
_space_group_name_Hall '-P 2yn'
_space_group_name_H-M_alt 'P 1 21/n 1'
_atom_sites_solution_hydrogens geom
_atom_sites_solution_primary dual
_audit_creation_date 2025-05-19
_audit_creation_method
;
Olex2 1.5
(compiled 2022.04.07 svn.rca3783a0 for OlexSys, GUI svn.r6498)
;
_audit_update_record
;
2025-10-15 deposited with the CCDC.	2025-11-25 downloaded from the CCDC.
;
_cell_angle_alpha 90
_cell_angle_beta 100.295(13)
_cell_angle_gamma 90
_cell_formula_units_Z 4
_cell_length_a 9.927(6)
_cell_length_b 15.272(8)
_cell_length_c 13.800(6)
_cell_measurement_reflns_used 2975
_cell_measurement_temperature 143.00
_cell_measurement_theta_max 23.50
_cell_measurement_theta_min 2.48
_cell_volume 2058.5(19)
_computing_cell_refinement 'SAINT V8.40B (?, 2016)'
_computing_data_reduction 'SAINT V8.40B (?, 2016)'
_computing_molecular_graphics 'Olex2 1.5 (Dolomanov et al., 2009)'
_computing_publication_material 'Olex2 1.5 (Dolomanov et al., 2009)'
_computing_structure_refinement 'SHELXL 2018/3 (Sheldrick, 2015)'
_computing_structure_solution 'SHELXT 2018/2 (Sheldrick, 2018)'
_diffrn_ambient_temperature 143.00
_diffrn_measured_fraction_theta_full 0.999
_diffrn_measured_fraction_theta_max 0.992
_diffrn_measurement_device_type 'Bruker APEX-II CCD'
_diffrn_measurement_method '\f and \w scans'
_diffrn_radiation_type MoK\a
_diffrn_radiation_wavelength 0.71073
_diffrn_reflns_av_R_equivalents 0.1235
_diffrn_reflns_av_unetI/netI 0.0671
_diffrn_reflns_Laue_measured_fraction_full 0.999
_diffrn_reflns_Laue_measured_fraction_max 0.992
_diffrn_reflns_limit_h_max 12
_diffrn_reflns_limit_h_min -12
_diffrn_reflns_limit_k_max 19
_diffrn_reflns_limit_k_min -19
_diffrn_reflns_limit_l_max 17
_diffrn_reflns_limit_l_min -15
_diffrn_reflns_number 37166
_diffrn_reflns_point_group_measured_fraction_full 0.999
_diffrn_reflns_point_group_measured_fraction_max 0.992
_diffrn_reflns_theta_full 25.242
_diffrn_reflns_theta_max 26.738
_diffrn_reflns_theta_min 2.007
_diffrn_source_current 1.6
_diffrn_source_power 0.08
_diffrn_source_voltage 50.0
_diffrn_standards_number 0
_exptl_absorpt_coefficient_mu 0.186
_exptl_absorpt_correction_T_max 0.7454
_exptl_absorpt_correction_T_min 0.5993
_exptl_absorpt_correction_type none
_exptl_absorpt_process_details
;
SADABS-2016/2 (Bruker,2016/2) was used for absorption correction.
wR2(int) was 0.1785 before and 0.1013 after correction.
The Ratio of minimum to maximum transmission is 0.8040.
The \l/2 correction factor is Not present.
;
_exptl_crystal_density_diffrn 1.315
_exptl_crystal_description block
_exptl_crystal_F_000 856
_exptl_crystal_size_max 0.4
_exptl_crystal_size_mid 0.1
_exptl_crystal_size_min 0.1
_refine_diff_density_max 0.678
_refine_diff_density_min -0.386
_refine_diff_density_rms 0.067
_refine_ls_extinction_method none
_refine_ls_goodness_of_fit_ref 1.048
_refine_ls_hydrogen_treatment constr
_refine_ls_matrix_type full
_refine_ls_number_parameters 264
_refine_ls_number_reflns 4346
_refine_ls_number_restraints 0
_refine_ls_restrained_S_all 1.048
_refine_ls_R_factor_all 0.0916
_refine_ls_R_factor_gt 0.0531
_refine_ls_shift/su_max 0.000
_refine_ls_shift/su_mean 0.000
_refine_ls_structure_factor_coef Fsqd
_refine_ls_weighting_details 'w=1/[\s^2^(Fo^2^)+(0.0564P)^2^+1.7204P] where P=(Fo^2^+2Fc^2^)/3'
_refine_ls_weighting_scheme calc
_refine_ls_wR_factor_gt 0.1264
_refine_ls_wR_factor_ref 0.1513
_reflns_Friedel_coverage 0.000
_reflns_number_gt 2875
_reflns_number_total 4346
_reflns_threshold_expression 'I > 2\s(I)'
_cod_data_source_file d5cc05883j2.cif
_cod_data_source_block 2_CCDC1
_cod_original_cell_volume 2058.6(18)
_cod_database_code 7135228
_shelx_shelxl_version_number 2018/3
_shelx_space_group_comment
;
The symmetry employed for this shelxl refinement is uniquely defined
by the following loop, which should always be used as a source of
symmetry information in preference to the above space-group names.
They are only intended as comments.
;
_shelx_estimated_absorpt_t_max 0.982
_shelx_estimated_absorpt_t_min 0.929
_olex2_refinement_description
;
1. Fixed Uiso
 At 1.2 times of:
  All C(H) groups
 At 1.5 times of:
  All C(H,H,H) groups
2.a Aromatic/amide H refined with riding coordinates:
 C00A(H00A), C00B(H00B), C00C(H00C), C00E(H00E), C00F(H00F), C00G(H00G),
 C00I(H00I), C00J(H00J), C00K(H00K), C00M(H00M), C00N(H00N), C00O(H00O),
 C00P(H00P), C00Q(H00Q), C00R(H00R)
2.b Idealised Me refined as rotating group:
 C00S(H00D,H00H,H00L), C00T(H00S,H00T,H00U)
;
_olex2_submission_special_instructions 'No special instructions were received'

loop_
_space_group_symop_operation_xyz
'x, y, z'
'-x+1/2, y+1/2, -z+1/2'
'-x, -y, -z'
'x-1/2, -y-1/2, z-1/2'

loop_
_atom_site_label
_atom_site_type_symbol
_atom_site_fract_x
_atom_site_fract_y
_atom_site_fract_z
_atom_site_U_iso_or_equiv
_atom_site_adp_type
_atom_site_occupancy
_atom_site_site_symmetry_order
_atom_site_calc_flag
_atom_site_refinement_flags_posn
_atom_site_refinement_flags_adp
_atom_site_refinement_flags_occupancy
_atom_site_disorder_assembly
_atom_site_disorder_group
S001 S 0.37661(7) 0.35410(4) 0.16624(5) 0.02623(19) Uani 1 1 d . . . . .
O002 O 0.5069(2) 0.54275(12) 0.14887(14) 0.0320(5) Uani 1 1 d . . . . .
O003 O 0.3458(2) 0.37049(12) 0.06219(13) 0.0321(5) Uani 1 1 d . . . . .
O004 O 0.3820(2) 0.26615(12) 0.20283(15) 0.0330(5) Uani 1 1 d . . . . .
N005 N 0.5308(2) 0.39721(14) 0.20293(15) 0.0233(5) Uani 1 1 d . . . . .
O006 O 0.7017(3) 0.62271(14) 0.19173(18) 0.0519(6) Uani 1 1 d . . . . .
C007 C 0.5946(3) 0.39185(17) 0.30579(19) 0.0233(6) Uani 1 1 d . . . . .
C008 C 0.5773(3) 0.46343(16) 0.14426(19) 0.0259(6) Uani 1 1 d . . . . .
C009 C 0.2588(3) 0.41235(17) 0.2231(2) 0.0267(6) Uani 1 1 d . . . . .
C00A C 0.6748(3) 0.45331(18) 0.0912(2) 0.0288(6) Uani 1 1 d . . . . .
H00A H 0.696895 0.504196 0.057623 0.035 Uiso 1 1 calc R U . . .
C00B C 0.5858(3) 0.46140(17) 0.36969(19) 0.0261(6) Uani 1 1 d . . . . .
H00B H 0.534875 0.512302 0.346900 0.031 Uiso 1 1 calc R U . . .
C00C C 0.6667(3) 0.31712(18) 0.3391(2) 0.0308(6) Uani 1 1 d . . . . .
H00C H 0.671772 0.269707 0.295341 0.037 Uiso 1 1 calc R U . . .
C00D C 0.7540(3) 0.37433(18) 0.07681(19) 0.0287(6) Uani 1 1 d . . . . .
C00E C 0.2076(3) 0.49272(18) 0.1845(2) 0.0327(7) Uani 1 1 d . . . . .
H00E H 0.239026 0.517374 0.129425 0.039 Uiso 1 1 calc R U . . .
C00F C 0.7249(3) 0.3807(2) 0.5004(2) 0.0360(7) Uani 1 1 d . . . . .
H00F H 0.769967 0.376898 0.567088 0.043 Uiso 1 1 calc R U . . .
C00G C 0.2149(3) 0.37701(19) 0.3050(2) 0.0328(7) Uani 1 1 d . . . . .
H00G H 0.251886 0.323361 0.332725 0.039 Uiso 1 1 calc R U . . .
C00H C 0.0628(3) 0.5003(2) 0.3080(2) 0.0343(7) Uani 1 1 d . . . . .
C00I C 0.1104(3) 0.53628(19) 0.2274(2) 0.0361(7) Uani 1 1 d . . . . .
H00I H 0.075828 0.591134 0.201537 0.043 Uiso 1 1 calc R U . . .
C00J C 0.6524(3) 0.45570(19) 0.4671(2) 0.0326(7) Uani 1 1 d . . . . .
H00J H 0.648126 0.503222 0.510886 0.039 Uiso 1 1 calc R U . . .
C00K C 0.7074(3) 0.28805(18) 0.0837(2) 0.0318(7) Uani 1 1 d . . . . .
H00K H 0.620266 0.277960 0.101022 0.038 Uiso 1 1 calc R U . . .
C00L C 0.5783(4) 0.61932(19) 0.1732(2) 0.0370(7) Uani 1 1 d . . . . .
C00M C 0.1165(3) 0.4211(2) 0.3455(2) 0.0358(7) Uani 1 1 d . . . . .
H00M H 0.085018 0.396411 0.400535 0.043 Uiso 1 1 calc R U . . .
C00N C 0.8823(3) 0.3861(2) 0.0503(2) 0.0370(7) Uani 1 1 d . . . . .
H00N H 0.915581 0.443836 0.044648 0.044 Uiso 1 1 calc R U . . .
C00O C 0.7319(3) 0.3115(2) 0.4370(2) 0.0369(7) Uani 1 1 d . . . . .
H00O H 0.781220 0.260081 0.460161 0.044 Uiso 1 1 calc R U . . .
C00P C 0.7871(3) 0.2176(2) 0.0655(2) 0.0391(7) Uani 1 1 d . . . . .
H00P H 0.754467 0.159628 0.070820 0.047 Uiso 1 1 calc R U . . .
C00Q C 0.9150(3) 0.2312(2) 0.0395(3) 0.0452(8) Uani 1 1 d . . . . .
H00Q H 0.969152 0.182584 0.027117 0.054 Uiso 1 1 calc R U . . .
C00R C 0.9626(3) 0.3153(2) 0.0319(3) 0.0469(9) Uani 1 1 d . . . . .
H00R H 1.049603 0.324861 0.014197 0.056 Uiso 1 1 calc R U . . .
C00S C -0.0458(3) 0.5471(2) 0.3521(3) 0.0472(9) Uani 1 1 d . . . . .
H00D H -0.040220 0.610183 0.340457 0.071 Uiso 1 1 calc R U . . .
H00H H -0.031318 0.535895 0.423145 0.071 Uiso 1 1 calc R U . . .
H00L H -0.136415 0.525573 0.321405 0.071 Uiso 1 1 calc R U . . .
C00T C 0.4813(4) 0.6926(2) 0.1791(3) 0.0509(9) Uani 1 1 d . . . . .
H00S H 0.402716 0.687497 0.125199 0.076 Uiso 1 1 calc R U . . .
H00T H 0.527751 0.748544 0.173707 0.076 Uiso 1 1 calc R U . . .
H00U H 0.449476 0.690058 0.242316 0.076 Uiso 1 1 calc R U . . .

loop_
_atom_site_aniso_label
_atom_site_aniso_U_11
_atom_site_aniso_U_22
_atom_site_aniso_U_33
_atom_site_aniso_U_23
_atom_site_aniso_U_13
_atom_site_aniso_U_12
S001 0.0284(4) 0.0201(3) 0.0295(4) -0.0024(3) 0.0033(3) -0.0027(3)
O002 0.0333(11) 0.0186(10) 0.0434(12) 0.0007(8) 0.0049(9) 0.0023(8)
O003 0.0383(12) 0.0313(11) 0.0250(10) -0.0053(8) 0.0010(8) -0.0029(9)
O004 0.0379(12) 0.0185(10) 0.0432(12) 0.0011(8) 0.0084(9) -0.0031(8)
N005 0.0244(12) 0.0205(11) 0.0243(12) 0.0015(9) 0.0029(9) -0.0016(9)
O006 0.0523(16) 0.0327(13) 0.0654(17) -0.0044(11) -0.0038(12) -0.0055(11)
C007 0.0211(13) 0.0258(14) 0.0237(13) 0.0021(11) 0.0056(10) -0.0019(11)
C008 0.0298(15) 0.0181(13) 0.0283(15) 0.0005(11) 0.0011(11) -0.0009(11)
C009 0.0238(14) 0.0231(14) 0.0318(15) -0.0029(11) 0.0011(11) -0.0045(11)
C00A 0.0355(16) 0.0242(14) 0.0270(15) 0.0019(11) 0.0059(12) -0.0055(12)
C00B 0.0259(14) 0.0223(14) 0.0305(15) -0.0015(11) 0.0059(11) -0.0017(11)
C00C 0.0322(16) 0.0289(15) 0.0316(16) 0.0036(12) 0.0065(12) 0.0050(12)
C00D 0.0320(16) 0.0322(16) 0.0227(14) -0.0005(11) 0.0066(11) -0.0025(12)
C00E 0.0316(16) 0.0293(15) 0.0371(17) 0.0037(12) 0.0057(13) 0.0014(12)
C00F 0.0303(16) 0.0487(19) 0.0272(15) 0.0077(13) 0.0003(12) -0.0076(14)
C00G 0.0328(16) 0.0286(15) 0.0357(16) 0.0019(12) 0.0030(12) -0.0050(12)
C00H 0.0226(15) 0.0400(17) 0.0392(17) -0.0078(13) 0.0023(12) -0.0023(13)
C00I 0.0330(17) 0.0302(16) 0.0437(18) 0.0023(13) 0.0030(13) 0.0065(13)
C00J 0.0333(16) 0.0344(16) 0.0307(16) -0.0065(12) 0.0074(12) -0.0075(13)
C00K 0.0336(16) 0.0284(15) 0.0363(16) -0.0028(12) 0.0140(13) -0.0035(12)
C00L 0.047(2) 0.0220(15) 0.0405(18) 0.0036(12) 0.0038(15) -0.0016(13)
C00M 0.0329(17) 0.0374(17) 0.0387(17) -0.0027(13) 0.0108(13) -0.0041(13)
C00N 0.0320(17) 0.0385(17) 0.0413(18) -0.0024(14) 0.0088(13) -0.0083(14)
C00O 0.0351(17) 0.0393(18) 0.0356(17) 0.0107(14) 0.0043(13) 0.0054(14)
C00P 0.0442(19) 0.0318(17) 0.0441(18) -0.0074(14) 0.0152(15) -0.0001(14)
C00Q 0.0380(19) 0.0428(19) 0.056(2) -0.0095(16) 0.0122(16) 0.0070(15)
C00R 0.0290(17) 0.055(2) 0.060(2) -0.0092(17) 0.0160(15) -0.0030(15)
C00S 0.0312(18) 0.055(2) 0.056(2) -0.0098(17) 0.0091(15) 0.0030(15)
C00T 0.062(2) 0.0264(17) 0.059(2) -0.0025(15) -0.0022(18) 0.0110(16)

loop_
_atom_type_symbol
_atom_type_description
_atom_type_scat_dispersion_real
_atom_type_scat_dispersion_imag
_atom_type_scat_source
C C 0.0033 0.0016 'International Tables Vol C Tables 4.2.6.8 and 6.1.1.4'
H H 0.0000 0.0000 'International Tables Vol C Tables 4.2.6.8 and 6.1.1.4'
N N 0.0061 0.0033 'International Tables Vol C Tables 4.2.6.8 and 6.1.1.4'
O O 0.0106 0.0060 'International Tables Vol C Tables 4.2.6.8 and 6.1.1.4'
S S 0.1246 0.1234 'International Tables Vol C Tables 4.2.6.8 and 6.1.1.4'

loop_
_geom_angle_atom_site_label_1
_geom_angle_atom_site_label_2
_geom_angle_atom_site_label_3
_geom_angle
_geom_angle_site_symmetry_1
_geom_angle_site_symmetry_3
_geom_angle_publ_flag
O003 S001 N005 104.82(11) . . ?
O003 S001 C009 108.53(13) . . ?
O004 S001 O003 120.25(12) . . ?
O004 S001 N005 106.87(12) . . ?
O004 S001 C009 107.60(13) . . ?
N005 S001 C009 108.26(12) . . ?
C00L O002 C008 120.3(2) . . ?
C007 N005 S001 119.60(17) . . ?
C008 N005 S001 118.91(18) . . ?
C008 N005 C007 117.9(2) . . ?
C00B C007 N005 120.7(2) . . ?
C00C C007 N005 118.8(2) . . ?
C00C C007 C00B 120.4(2) . . ?
O002 C008 N005 111.9(2) . . ?
C00A C008 O002 123.0(2) . . ?
C00A C008 N005 125.2(2) . . ?
C00E C009 S001 120.0(2) . . ?
C00G C009 S001 119.7(2) . . ?
C00G C009 C00E 120.3(3) . . ?
C008 C00A H00A 115.4 . . ?
C008 C00A C00D 129.1(3) . . ?
C00D C00A H00A 115.4 . . ?
C007 C00B H00B 120.3 . . ?
C00J C00B C007 119.5(3) . . ?
C00J C00B H00B 120.3 . . ?
C007 C00C H00C 120.1 . . ?
C007 C00C C00O 119.8(3) . . ?
C00O C00C H00C 120.1 . . ?
C00K C00D C00A 124.7(3) . . ?
C00N C00D C00A 117.6(3) . . ?
C00N C00D C00K 117.7(3) . . ?
C009 C00E H00E 120.2 . . ?
C00I C00E C009 119.5(3) . . ?
C00I C00E H00E 120.2 . . ?
C00J C00F H00F 119.9 . . ?
C00O C00F H00F 119.9 . . ?
C00O C00F C00J 120.2(3) . . ?
C009 C00G H00G 120.5 . . ?
C00M C00G C009 119.0(3) . . ?
C00M C00G H00G 120.5 . . ?
C00I C00H C00S 120.2(3) . . ?
C00M C00H C00I 118.6(3) . . ?
C00M C00H C00S 121.2(3) . . ?
C00E C00I C00H 120.7(3) . . ?
C00E C00I H00I 119.6 . . ?
C00H C00I H00I 119.6 . . ?
C00B C00J H00J 120.0 . . ?
C00F C00J C00B 120.1(3) . . ?
C00F C00J H00J 120.0 . . ?
C00D C00K H00K 119.7 . . ?
C00P C00K C00D 120.7(3) . . ?
C00P C00K H00K 119.7 . . ?
O002 C00L C00T 110.0(3) . . ?
O006 C00L O002 123.1(3) . . ?
O006 C00L C00T 126.7(3) . . ?
C00G C00M C00H 121.8(3) . . ?
C00G C00M H00M 119.1 . . ?
C00H C00M H00M 119.1 . . ?
C00D C00N H00N 119.1 . . ?
C00R C00N C00D 121.7(3) . . ?
C00R C00N H00N 119.1 . . ?
C00C C00O H00O 120.0 . . ?
C00F C00O C00C 120.0(3) . . ?
C00F C00O H00O 120.0 . . ?
C00K C00P H00P 119.8 . . ?
C00K C00P C00Q 120.4(3) . . ?
C00Q C00P H00P 119.8 . . ?
C00P C00Q H00Q 120.1 . . ?
C00R C00Q C00P 119.9(3) . . ?
C00R C00Q H00Q 120.1 . . ?
C00N C00R H00R 120.2 . . ?
C00Q C00R C00N 119.6(3) . . ?
C00Q C00R H00R 120.2 . . ?
C00H C00S H00D 109.5 . . ?
C00H C00S H00H 109.5 . . ?
C00H C00S H00L 109.5 . . ?
H00D C00S H00H 109.5 . . ?
H00D C00S H00L 109.5 . . ?
H00H C00S H00L 109.5 . . ?
C00L C00T H00S 109.5 . . ?
C00L C00T H00T 109.5 . . ?
C00L C00T H00U 109.5 . . ?
H00S C00T H00T 109.5 . . ?
H00S C00T H00U 109.5 . . ?
H00T C00T H00U 109.5 . . ?

loop_
_geom_bond_atom_site_label_1
_geom_bond_atom_site_label_2
_geom_bond_distance
_geom_bond_site_symmetry_2
_geom_bond_publ_flag
S001 O003 1.436(2) . ?
S001 O004 1.433(2) . ?
S001 N005 1.660(2) . ?
S001 C009 1.761(3) . ?
O002 C008 1.406(3) . ?
O002 C00L 1.378(3) . ?
N005 C007 1.450(3) . ?
N005 C008 1.423(3) . ?
O006 C00L 1.208(4) . ?
C007 C00B 1.393(4) . ?
C007 C00C 1.382(4) . ?
C008 C00A 1.324(4) . ?
C009 C00E 1.397(4) . ?
C009 C00G 1.391(4) . ?
C00A H00A 0.9500 . ?
C00A C00D 1.472(4) . ?
C00B H00B 0.9500 . ?
C00B C00J 1.391(4) . ?
C00C H00C 0.9500 . ?
C00C C00O 1.392(4) . ?
C00D C00K 1.405(4) . ?
C00D C00N 1.398(4) . ?
C00E H00E 0.9500 . ?
C00E C00I 1.388(4) . ?
C00F H00F 0.9500 . ?
C00F C00J 1.387(4) . ?
C00F C00O 1.382(4) . ?
C00G H00G 0.9500 . ?
C00G C00M 1.384(4) . ?
C00H C00I 1.396(4) . ?
C00H C00M 1.385(4) . ?
C00H C00S 1.509(4) . ?
C00I H00I 0.9500 . ?
C00J H00J 0.9500 . ?
C00K H00K 0.9500 . ?
C00K C00P 1.385(4) . ?
C00L C00T 1.488(4) . ?
C00M H00M 0.9500 . ?
C00N H00N 0.9500 . ?
C00N C00R 1.393(4) . ?
C00O H00O 0.9500 . ?
C00P H00P 0.9500 . ?
C00P C00Q 1.395(4) . ?
C00Q H00Q 0.9500 . ?
C00Q C00R 1.379(5) . ?
C00R H00R 0.9500 . ?
C00S H00D 0.9800 . ?
C00S H00H 0.9800 . ?
C00S H00L 0.9800 . ?
C00T H00S 0.9800 . ?
C00T H00T 0.9800 . ?
C00T H00U 0.9800 . ?

loop_
_geom_torsion_atom_site_label_1
_geom_torsion_atom_site_label_2
_geom_torsion_atom_site_label_3
_geom_torsion_atom_site_label_4
_geom_torsion
_geom_torsion_site_symmetry_1
_geom_torsion_site_symmetry_2
_geom_torsion_site_symmetry_3
_geom_torsion_site_symmetry_4
_geom_torsion_publ_flag
S001 N005 C007 C00B -96.5(3) . . . . ?
S001 N005 C007 C00C 84.8(3) . . . . ?
S001 N005 C008 O002 71.1(2) . . . . ?
S001 N005 C008 C00A -109.0(3) . . . . ?
S001 C009 C00E C00I 177.3(2) . . . . ?
S001 C009 C00G C00M -176.4(2) . . . . ?
O002 C008 C00A C00D -178.0(2) . . . . ?
O003 S001 N005 C007 -179.67(18) . . . . ?
O003 S001 N005 C008 22.1(2) . . . . ?
O003 S001 C009 C00E -32.7(3) . . . . ?
O003 S001 C009 C00G 145.8(2) . . . . ?
O004 S001 N005 C007 -51.0(2) . . . . ?
O004 S001 N005 C008 150.79(19) . . . . ?
O004 S001 C009 C00E -164.3(2) . . . . ?
O004 S001 C009 C00G 14.2(3) . . . . ?
N005 S001 C009 C00E 80.5(2) . . . . ?
N005 S001 C009 C00G -100.9(2) . . . . ?
N005 C007 C00B C00J -177.6(2) . . . . ?
N005 C007 C00C C00O 178.3(2) . . . . ?
N005 C008 C00A C00D 2.1(5) . . . . ?
C007 N005 C008 O002 -87.5(3) . . . . ?
C007 N005 C008 C00A 92.5(3) . . . . ?
C007 C00B C00J C00F -1.0(4) . . . . ?
C007 C00C C00O C00F -0.3(4) . . . . ?
C008 O002 C00L O006 -0.2(4) . . . . ?
C008 O002 C00L C00T -176.5(2) . . . . ?
C008 N005 C007 C00B 61.9(3) . . . . ?
C008 N005 C007 C00C -116.8(3) . . . . ?
C008 C00A C00D C00K 26.8(5) . . . . ?
C008 C00A C00D C00N -156.1(3) . . . . ?
C009 S001 N005 C007 64.6(2) . . . . ?
C009 S001 N005 C008 -93.6(2) . . . . ?
C009 C00E C00I C00H -0.4(4) . . . . ?
C009 C00G C00M C00H -1.4(4) . . . . ?
C00A C00D C00K C00P 177.7(3) . . . . ?
C00A C00D C00N C00R -177.8(3) . . . . ?
C00B C007 C00C C00O -0.4(4) . . . . ?
C00C C007 C00B C00J 1.1(4) . . . . ?
C00D C00K C00P C00Q -0.3(5) . . . . ?
C00D C00N C00R C00Q 0.2(5) . . . . ?
C00E C009 C00G C00M 2.2(4) . . . . ?
C00G C009 C00E C00I -1.3(4) . . . . ?
C00I C00H C00M C00G -0.3(4) . . . . ?
C00J C00F C00O C00C 0.4(4) . . . . ?
C00K C00D C00N C00R -0.5(4) . . . . ?
C00K C00P C00Q C00R 0.0(5) . . . . ?
C00L O002 C008 N005 127.0(3) . . . . ?
C00L O002 C008 C00A -53.0(4) . . . . ?
C00M C00H C00I C00E 1.2(4) . . . . ?
C00N C00D C00K C00P 0.5(4) . . . . ?
C00O C00F C00J C00B 0.3(4) . . . . ?
C00P C00Q C00R C00N 0.0(5) . . . . ?
C00S C00H C00I C00E -178.3(3) . . . . ?
C00S C00H C00M C00G 179.2(3) . . . . ?
